data_2230055
loop_
_publ_author_name
'Nichol, Gary S.'
'Sharma, Anuj'
'Li, Hong-Yu'

_publ_section_title
;
 3-(2,6-Dimethylanilino)imidazo[1,2-<i>a</i>]pyridin-1-ium perchlorate
;
_journal_coeditor_code KJ2175
_journal_issue 5
_journal_name_full 'Acta Crystallographica Section E'
_journal_page_first o1224
_journal_paper_doi 10.1107/S1600536811014735
_journal_volume 67
_journal_year 2011
_chemical_formula_iupac 'C15 H16 N3 + , Cl O4 -'
_chemical_formula_moiety 'C15 H16 N3 +, Cl O4 -'
_chemical_formula_sum 'C15 H16 Cl N3 O4'
_chemical_formula_weight 337.76
_chemical_name_systematic
;
3-(2,6-Dimethylanilino)imidazo[1,2-<i>a</i>]pyridin-1-ium perchlorate
;
_space_group_IT_number 2
_symmetry_cell_setting triclinic
_symmetry_space_group_name_Hall '-P 1'
_symmetry_space_group_name_H-M 'P -1'
_atom_sites_solution_hydrogens difmap
_atom_sites_solution_primary direct
_atom_sites_solution_secondary difmap
_audit_creation_method SHELXL97
_cell_angle_alpha 70.668(2)
_cell_angle_beta 73.131(2)
_cell_angle_gamma 72.679(2)
_cell_formula_units_Z 2
_cell_length_a 8.6347(3)
_cell_length_b 8.7663(3)
_cell_length_c 11.5155(4)
_cell_measurement_reflns_used 8544
_cell_measurement_temperature 100(2)
_cell_measurement_theta_max 38.98
_cell_measurement_theta_min 2.53
_cell_volume 767.24(5)
_computing_cell_refinement 'SAINT (Bruker, 2007)'
_computing_data_collection 'APEX2 (Bruker, 2007)'
_computing_data_reduction 'SAINT (Bruker, 2007)'
_computing_molecular_graphics
;
ORTEP-3 for Windows (Farrugia, 1997) and Mercury (Macrae <i>et al.</i>,
2008)
;
_computing_publication_material
;
SHELXTL (Sheldrick, 2008) and publCIF (Westrip, 2010)
;
_computing_structure_refinement 'SHELXTL (Sheldrick, 2008)'
_computing_structure_solution 'SHELXTL (Sheldrick, 2008)'
_diffrn_ambient_temperature 100(2)
_diffrn_measured_fraction_theta_full 1.000
_diffrn_measured_fraction_theta_max 0.997
_diffrn_measurement_device_type 'Bruker Kappa APEXII DUO CCD'
_diffrn_measurement_method '\f and \w'
_diffrn_radiation_monochromator graphite
_diffrn_radiation_source 'fine-focus sealed tube with Miracol optics'
_diffrn_radiation_type MoK\a
_diffrn_radiation_wavelength 0.71073
_diffrn_reflns_av_R_equivalents 0.0305
_diffrn_reflns_av_sigmaI/netI 0.0341
_diffrn_reflns_limit_h_max 15
_diffrn_reflns_limit_h_min -13
_diffrn_reflns_limit_k_max 15
_diffrn_reflns_limit_k_min -15
_diffrn_reflns_limit_l_max 20
_diffrn_reflns_limit_l_min -20
_diffrn_reflns_number 27864
_diffrn_reflns_theta_full 28.00
_diffrn_reflns_theta_max 38.57
_diffrn_reflns_theta_min 1.92
_exptl_absorpt_coefficient_mu 0.274
_exptl_absorpt_correction_T_max 0.9570
_exptl_absorpt_correction_T_min 0.9315
_exptl_absorpt_correction_type multi-scan
_exptl_absorpt_process_details '(SADABS; Sheldrick, 1996)'
_exptl_crystal_colour colourless
_exptl_crystal_density_diffrn 1.462
_exptl_crystal_density_method 'not measured'
_exptl_crystal_description block
_exptl_crystal_F_000 352
_exptl_crystal_size_max 0.26
_exptl_crystal_size_mid 0.16
_exptl_crystal_size_min 0.16
_refine_diff_density_max 0.607
_refine_diff_density_min -0.512
_refine_ls_extinction_method none
_refine_ls_goodness_of_fit_ref 1.049
_refine_ls_hydrogen_treatment refall
_refine_ls_matrix_type full
_refine_ls_number_parameters 272
_refine_ls_number_reflns 8640
_refine_ls_number_restraints 0
_refine_ls_restrained_S_all 1.049
_refine_ls_R_factor_all 0.0526
_refine_ls_R_factor_gt 0.0384
_refine_ls_shift/su_max 0.001
_refine_ls_shift/su_mean 0.000
_refine_ls_structure_factor_coef Fsqd
_refine_ls_weighting_details 'calc w = 1/[\s^2^(Fo^2^)+(0.0581P)^2^+0.1118P] where P=(Fo^2^+2Fc^2^)/3'
_refine_ls_weighting_scheme calc
_refine_ls_wR_factor_gt 0.1030
_refine_ls_wR_factor_ref 0.1111
_reflns_number_gt 6871
_reflns_number_total 8640
_reflns_threshold_expression I>2\s(I)
_cod_data_source_file kj2175.cif
_cod_data_source_block I
_cod_database_code 2230055
_cod_database_fobs_code 2230055

loop_
_symmetry_equiv_pos_as_xyz
'x, y, z'
'-x, -y, -z'

loop_
_atom_site_type_symbol
_atom_site_label
_atom_site_fract_x
_atom_site_fract_y
_atom_site_fract_z
_atom_site_U_iso_or_equiv
_atom_site_adp_type
_atom_site_calc_flag
_atom_site_refinement_flags
_atom_site_occupancy
_atom_site_symmetry_multiplicity
_atom_site_disorder_assembly
_atom_site_disorder_group
N N1 0.98956(8) 0.60185(8) 0.27803(6) 0.01285(10) Uani d . 1 1 . .
N N2 0.85450(9) 0.82744(9) 0.33586(7) 0.01631(12) Uani d . 1 1 . .
H H2N 0.825(2) 0.904(2) 0.3751(15) 0.032(4) Uiso d . 1 1 . .
N N3 0.82987(9) 0.59792(9) 0.13756(7) 0.01541(11) Uani d . 1 1 . .
H H3N 0.782(2) 0.5193(19) 0.1717(14) 0.030(4) Uiso d . 1 1 . .
C C1 1.10989(10) 0.45913(10) 0.27281(8) 0.01559(13) Uani d . 1 1 . .
H H1 1.1040(18) 0.3970(17) 0.2222(13) 0.021(3) Uiso d . 1 1 . .
C C2 1.22970(11) 0.41819(11) 0.33968(8) 0.01768(14) Uani d . 1 1 . .
H H2 1.3107(17) 0.3243(17) 0.3371(13) 0.021(3) Uiso d . 1 1 . .
C C3 1.23050(11) 0.52108(11) 0.41221(8) 0.01805(14) Uani d . 1 1 . .
H H3 1.3177(18) 0.4918(18) 0.4584(14) 0.026(3) Uiso d . 1 1 . .
C C4 1.11017(11) 0.66267(11) 0.41743(8) 0.01665(13) Uani d . 1 1 . .
H H4 1.1091(17) 0.7333(17) 0.4609(13) 0.022(3) Uiso d . 1 1 . .
C C5 0.98717(10) 0.70098(9) 0.34900(7) 0.01399(12) Uani d . 1 1 . .
C C6 0.77067(10) 0.80959(10) 0.25805(8) 0.01618(13) Uani d . 1 1 . .
H H6 0.6720(18) 0.8831(18) 0.2376(14) 0.025(3) Uiso d . 1 1 . .
C C7 0.85317(10) 0.66985(9) 0.22032(7) 0.01359(12) Uani d . 1 1 . .
C C8 0.77759(10) 0.70835(9) 0.02641(7) 0.01420(12) Uani d . 1 1 . .
C C9 0.62087(11) 0.72027(11) 0.00791(8) 0.01716(13) Uani d . 1 1 . .
C C10 0.57589(12) 0.82519(12) -0.10399(9) 0.02081(15) Uani d . 1 1 . .
H H10 0.4688(18) 0.8271(17) -0.1195(13) 0.023(3) Uiso d . 1 1 . .
C C11 0.68217(13) 0.91810(12) -0.19433(9) 0.02220(16) Uani d . 1 1 . .
H H11 0.657(2) 0.9887(19) -0.2776(15) 0.033(4) Uiso d . 1 1 . .
C C12 0.83699(12) 0.90525(11) -0.17397(8) 0.02083(15) Uani d . 1 1 . .
H H12 0.915(2) 0.9649(19) -0.2370(15) 0.032(4) Uiso d . 1 1 . .
C C13 0.88820(11) 0.79974(10) -0.06457(8) 0.01662(13) Uani d . 1 1 . .
C C14 0.50193(13) 0.62394(14) 0.10725(10) 0.02599(19) Uani d . 1 1 . .
H H14A 0.549(2) 0.498(2) 0.1225(15) 0.035(4) Uiso d . 1 1 . .
H H14B 0.483(2) 0.655(2) 0.1867(16) 0.037(4) Uiso d . 1 1 . .
H H14C 0.394(2) 0.652(2) 0.0884(16) 0.037(4) Uiso d . 1 1 . .
C C15 1.05888(12) 0.78164(13) -0.04629(9) 0.02178(16) Uani d . 1 1 . .
H H15A 1.0548(18) 0.8453(18) 0.0085(14) 0.027(4) Uiso d . 1 1 . .
H H15B 1.135(2) 0.819(2) -0.1279(16) 0.036(4) Uiso d . 1 1 . .
H H15C 1.1063(19) 0.6657(19) -0.0109(14) 0.028(4) Uiso d . 1 1 . .
Cl Cl 0.65990(2) 0.20252(2) 0.419315(17) 0.01454(5) Uani d . 1 1 . .
O O1 0.79691(9) 0.07166(9) 0.46174(7) 0.02290(13) Uani d . 1 1 . .
O O2 0.60990(9) 0.15985(9) 0.32753(7) 0.02488(14) Uani d . 1 1 . .
O O3 0.71409(13) 0.35550(10) 0.36274(8) 0.03427(19) Uani d . 1 1 . .
O O4 0.52640(10) 0.21967(12) 0.52460(7) 0.03483(19) Uani d . 1 1 . .

loop_
_atom_site_aniso_label
_atom_site_aniso_U_11
_atom_site_aniso_U_22
_atom_site_aniso_U_33
_atom_site_aniso_U_12
_atom_site_aniso_U_13
_atom_site_aniso_U_23
N1 0.0136(3) 0.0125(2) 0.0123(2) -0.0019(2) -0.0038(2) -0.0031(2)
N2 0.0182(3) 0.0136(3) 0.0171(3) -0.0008(2) -0.0050(2) -0.0054(2)
N3 0.0204(3) 0.0135(3) 0.0136(3) -0.0049(2) -0.0072(2) -0.0011(2)
C1 0.0161(3) 0.0143(3) 0.0155(3) -0.0001(2) -0.0046(2) -0.0047(2)
C2 0.0157(3) 0.0180(3) 0.0183(3) 0.0004(3) -0.0061(3) -0.0049(3)
C3 0.0164(3) 0.0210(3) 0.0175(3) -0.0037(3) -0.0065(3) -0.0042(3)
C4 0.0184(3) 0.0180(3) 0.0156(3) -0.0050(3) -0.0055(3) -0.0047(3)
C5 0.0153(3) 0.0135(3) 0.0133(3) -0.0030(2) -0.0035(2) -0.0037(2)
C6 0.0163(3) 0.0144(3) 0.0167(3) -0.0006(2) -0.0054(2) -0.0037(2)
C7 0.0141(3) 0.0132(3) 0.0131(3) -0.0020(2) -0.0047(2) -0.0024(2)
C8 0.0166(3) 0.0133(3) 0.0125(3) -0.0031(2) -0.0051(2) -0.0018(2)
C9 0.0175(3) 0.0185(3) 0.0154(3) -0.0046(3) -0.0059(3) -0.0018(3)
C10 0.0213(4) 0.0218(4) 0.0188(3) -0.0018(3) -0.0104(3) -0.0020(3)
C11 0.0290(4) 0.0189(3) 0.0161(3) -0.0023(3) -0.0094(3) 0.0000(3)
C12 0.0270(4) 0.0178(3) 0.0149(3) -0.0072(3) -0.0039(3) 0.0006(3)
C13 0.0187(3) 0.0157(3) 0.0148(3) -0.0048(3) -0.0028(2) -0.0030(2)
C14 0.0204(4) 0.0336(5) 0.0227(4) -0.0128(4) -0.0065(3) 0.0016(4)
C15 0.0186(4) 0.0249(4) 0.0222(4) -0.0087(3) -0.0026(3) -0.0048(3)
Cl 0.01653(8) 0.01267(7) 0.01320(7) -0.00157(5) -0.00390(6) -0.00279(5)
O1 0.0223(3) 0.0221(3) 0.0274(3) 0.0056(2) -0.0147(3) -0.0118(3)
O2 0.0258(3) 0.0247(3) 0.0311(4) 0.0006(3) -0.0171(3) -0.0124(3)
O3 0.0591(6) 0.0231(3) 0.0265(4) -0.0231(4) -0.0188(4) 0.0067(3)
O4 0.0263(4) 0.0410(5) 0.0207(3) 0.0058(3) 0.0040(3) -0.0066(3)

loop_
_atom_type_symbol
_atom_type_description
_atom_type_scat_dispersion_real
_atom_type_scat_dispersion_imag
_atom_type_scat_source
C C 0.0033 0.0016 'International Tables Vol C Tables 4.2.6.8 and 6.1.1.4'
H H 0.0000 0.0000 'International Tables Vol C Tables 4.2.6.8 and 6.1.1.4'
N N 0.0061 0.0033 'International Tables Vol C Tables 4.2.6.8 and 6.1.1.4'
Cl Cl 0.1484 0.1585 'International Tables Vol C Tables 4.2.6.8 and 6.1.1.4'
O O 0.0106 0.0060 'International Tables Vol C Tables 4.2.6.8 and 6.1.1.4'

loop_
_geom_angle_atom_site_label_1
_geom_angle_atom_site_label_2
_geom_angle_atom_site_label_3
_geom_angle_site_symmetry_1
_geom_angle_site_symmetry_3
_geom_angle
_geom_angle_publ_flag
C1 N1 C5 . . 121.77(7) ?
C1 N1 C7 . . 129.50(7) ?
C5 N1 C7 . . 108.71(6) ?
H2N N2 C5 . . 123.8(11) ?
H2N N2 C6 . . 126.6(11) ?
C5 N2 C6 . . 109.48(7) ?
H3N N3 C7 . . 114.8(11) ?
H3N N3 C8 . . 114.5(11) ?
C7 N3 C8 . . 116.63(7) ?
N1 C1 H1 . . 117.3(9) ?
N1 C1 C2 . . 118.21(7) ?
H1 C1 C2 . . 124.5(9) ?
C1 C2 H2 . . 119.5(9) ?
C1 C2 C3 . . 120.71(8) ?
H2 C2 C3 . . 119.8(9) ?
C2 C3 H3 . . 120.1(9) ?
C2 C3 C4 . . 120.84(7) ?
H3 C3 C4 . . 119.1(9) ?
C3 C4 H4 . . 123.1(9) ?
C3 C4 C5 . . 117.33(8) ?
H4 C4 C5 . . 119.6(9) ?
N1 C5 N2 . . 107.30(7) ?
N1 C5 C4 . . 121.11(7) ?
N2 C5 C4 . . 131.58(8) ?
N2 C6 H6 . . 123.8(9) ?
N2 C6 C7 . . 108.34(7) ?
H6 C6 C7 . . 127.8(9) ?
N1 C7 N3 . . 120.77(7) ?
N1 C7 C6 . . 106.16(7) ?
N3 C7 C6 . . 132.97(7) ?
N3 C8 C9 . . 120.05(7) ?
N3 C8 C13 . . 118.66(7) ?
C9 C8 C13 . . 121.27(7) ?
C8 C9 C10 . . 118.57(8) ?
C8 C9 C14 . . 120.81(7) ?
C10 C9 C14 . . 120.61(8) ?
C9 C10 H10 . . 118.3(8) ?
C9 C10 C11 . . 121.14(8) ?
H10 C10 C11 . . 120.4(8) ?
C10 C11 H11 . . 123.1(9) ?
C10 C11 C12 . . 119.44(8) ?
H11 C11 C12 . . 117.3(9) ?
C11 C12 H12 . . 121.1(9) ?
C11 C12 C13 . . 121.33(8) ?
H12 C12 C13 . . 117.5(9) ?
C8 C13 C12 . . 118.23(8) ?
C8 C13 C15 . . 121.02(7) ?
C12 C13 C15 . . 120.74(8) ?
C9 C14 H14A . . 111.5(9) ?
C9 C14 H14B . . 108.0(10) ?
C9 C14 H14C . . 113.1(10) ?
H14A C14 H14B . . 109.3(13) ?
H14A C14 H14C . . 109.5(14) ?
H14B C14 H14C . . 105.1(14) ?
C13 C15 H15A . . 110.8(9) ?
C13 C15 H15B . . 111.2(10) ?
C13 C15 H15C . . 109.7(9) ?
H15A C15 H15B . . 108.4(13) ?
H15A C15 H15C . . 109.6(12) ?
H15B C15 H15C . . 107.1(13) ?
O1 Cl O2 . . 108.58(4) ?
O1 Cl O3 . . 109.13(5) ?
O1 Cl O4 . . 109.21(5) ?
O2 Cl O3 . . 109.54(5) ?
O2 Cl O4 . . 110.96(6) ?
O3 Cl O4 . . 109.39(6) ?

loop_
_geom_bond_atom_site_label_1
_geom_bond_atom_site_label_2
_geom_bond_site_symmetry_2
_geom_bond_distance
_geom_bond_publ_flag
N1 C1 . 1.3741(10) ?
N1 C5 . 1.3687(10) ?
N1 C7 . 1.3992(10) ?
N2 H2N . 0.869(16) ?
N2 C5 . 1.3408(11) ?
N2 C6 . 1.3740(11) ?
N3 H3N . 0.832(16) ?
N3 C7 . 1.3896(10) ?
N3 C8 . 1.4262(10) ?
C1 H1 . 0.939(14) ?
C1 C2 . 1.3602(12) ?
C2 H2 . 0.911(14) ?
C2 C3 . 1.4203(12) ?
C3 H3 . 0.971(15) ?
C3 C4 . 1.3671(12) ?
C4 H4 . 0.912(14) ?
C4 C5 . 1.3999(11) ?
C6 H6 . 0.941(15) ?
C6 C7 . 1.3601(11) ?
C8 C9 . 1.3985(11) ?
C8 C13 . 1.4039(11) ?
C9 C10 . 1.3966(12) ?
C9 C14 . 1.5071(13) ?
C10 H10 . 0.985(14) ?
C10 C11 . 1.3849(14) ?
C11 H11 . 0.999(16) ?
C11 C12 . 1.3891(14) ?
C12 H12 . 0.966(16) ?
C12 C13 . 1.3951(12) ?
C13 C15 . 1.5034(13) ?
C14 H14A . 1.033(17) ?
C14 H14B . 0.994(17) ?
C14 H14C . 0.958(17) ?
C15 H15A . 0.958(15) ?
C15 H15B . 0.994(16) ?
C15 H15C . 0.971(15) ?
Cl O1 . 1.4528(7) ?
Cl O2 . 1.4375(7) ?
Cl O3 . 1.4353(8) ?
Cl O4 . 1.4239(8) ?

loop_
_geom_hbond_atom_site_label_D
_geom_hbond_atom_site_label_H
_geom_hbond_atom_site_label_A
_geom_hbond_site_symmetry_A
_geom_hbond_distance_DH
_geom_hbond_distance_HA
_geom_hbond_distance_DA
_geom_hbond_angle_DHA
_geom_hbond_publ_flag
N2 H2N O1 1_565 0.869(16) 1.955(17) 2.8169(10) 170.8(15) y
N3 H3N O3 . 0.832(16) 2.216(15) 2.8899(10) 138.3(14) y
C2 H2 O2 1_655 0.911(14) 2.547(14) 3.3826(11) 152.8(12) y
C3 H3 O4 1_655 0.971(15) 2.559(15) 3.2893(12) 132.0(11) y

loop_
_geom_torsion_atom_site_label_1
_geom_torsion_atom_site_label_2
_geom_torsion_atom_site_label_3
_geom_torsion_atom_site_label_4
_geom_torsion_site_symmetry_1
_geom_torsion_site_symmetry_2
_geom_torsion_site_symmetry_3
_geom_torsion_site_symmetry_4
_geom_torsion
_geom_torsion_publ_flag
C5 N1 C1 C2 . . . . -0.63(12) ?
C7 N1 C1 C2 . . . . -179.04(8) ?
N1 C1 C2 C3 . . . . -0.38(13) ?
C1 C2 C3 C4 . . . . 0.61(13) ?
C2 C3 C4 C5 . . . . 0.16(13) ?
C6 N2 C5 N1 . . . . 0.59(9) ?
C6 N2 C5 C4 . . . . -179.96(9) ?
C1 N1 C5 N2 . . . . -179.04(7) ?
C1 N1 C5 C4 . . . . 1.44(12) ?
C7 N1 C5 N2 . . . . -0.34(9) ?
C7 N1 C5 C4 . . . . -179.86(7) ?
C3 C4 C5 N1 . . . . -1.16(12) ?
C3 C4 C5 N2 . . . . 179.45(9) ?
C5 N2 C6 C7 . . . . -0.62(10) ?
N2 C6 C7 N1 . . . . 0.39(9) ?
N2 C6 C7 N3 . . . . -175.99(8) ?
C8 N3 C7 N1 . . . . -138.11(8) ?
C8 N3 C7 C6 . . . . 37.84(13) ?
C1 N1 C7 N3 . . . . -4.55(12) ?
C1 N1 C7 C6 . . . . 178.53(8) ?
C5 N1 C7 N3 . . . . 176.88(7) ?
C5 N1 C7 C6 . . . . -0.04(9) ?
C7 N3 C8 C9 . . . . -114.31(9) ?
C7 N3 C8 C13 . . . . 67.62(10) ?
N3 C8 C9 C10 . . . . -177.75(8) ?
N3 C8 C9 C14 . . . . 3.10(13) ?
C13 C8 C9 C10 . . . . 0.27(13) ?
C13 C8 C9 C14 . . . . -178.88(9) ?
C8 C9 C10 C11 . . . . -1.10(14) ?
C14 C9 C10 C11 . . . . 178.05(10) ?
C9 C10 C11 C12 . . . . 0.78(15) ?
C10 C11 C12 C13 . . . . 0.40(15) ?
C11 C12 C13 C8 . . . . -1.19(14) ?
C11 C12 C13 C15 . . . . 177.38(9) ?
N3 C8 C13 C12 . . . . 178.90(8) ?
N3 C8 C13 C15 . . . . 0.33(12) ?
C9 C8 C13 C12 . . . . 0.85(13) ?
C9 C8 C13 C15 . . . . -177.71(8) ?

loop_
_cod_related_entry_id
_cod_related_entry_database
_cod_related_entry_code
1 ChemSpider 30656648
